data_7045629
loop_
_publ_author_name
'Xu, Wei'
'Ren, Ya-Nan'
'Xie, Miao'
'Zhou, Lin-Xia'
'Zheng, Yue-Qing'

_publ_section_title
;
 Six uranyl-organic frameworks with naphthalene-dicarboxylic acid and
 bipyridyl-based spacers: syntheses, structures, and properties.
;
_journal_issue 12
_journal_name_full 'Dalton transactions (Cambridge, England : 2003)'
_journal_page_first 4236
_journal_page_last 4250
_journal_paper_doi 10.1039/c7dt04909a
_journal_volume 47
_journal_year 2018
_chemical_formula_moiety 'C36 H18 O16 U2, C6 H6 N'
_chemical_formula_sum 'C48 H30 N2 O16 U2'
_chemical_formula_weight 1366.80
_space_group_crystal_system triclinic
_space_group_IT_number 2
_space_group_name_Hall '-P 1'
_space_group_name_H-M_alt 'P -1'
_symmetry_space_group_name_Hall '-P 1'
_symmetry_space_group_name_H-M 'P -1'
_atom_sites_solution_hydrogens geom
_audit_creation_method SHELXL-2016/6
_audit_update_record
;
2017-09-20 deposited with the CCDC.
2018-02-13 downloaded from the CCDC.
;
_cell_angle_alpha 97.86(3)
_cell_angle_beta 97.56(3)
_cell_angle_gamma 98.90(3)
_cell_formula_units_Z 2
_cell_length_a 10.014(2)
_cell_length_b 15.315(3)
_cell_length_c 16.677(3)
_cell_measurement_reflns_used 23965
_cell_measurement_temperature 293(2)
_cell_measurement_theta_max 27.482
_cell_measurement_theta_min 3.08
_cell_volume 2472.5(9)
_computing_structure_refinement 'SHELXL-2016/6 (Sheldrick, 2016)'
_diffrn_ambient_temperature 293(2)
_diffrn_measured_fraction_theta_full 0.990
_diffrn_measured_fraction_theta_max 0.983
_diffrn_measurement_device_type 'rigaku r-axis rapid'
_diffrn_measurement_method '\w scan'
_diffrn_radiation_type MoK\a
_diffrn_radiation_wavelength 0.71073
_diffrn_reflns_av_R_equivalents 0.0658
_diffrn_reflns_av_unetI/netI 0.0824
_diffrn_reflns_Laue_measured_fraction_full 0.990
_diffrn_reflns_Laue_measured_fraction_max 0.983
_diffrn_reflns_limit_h_max 11
_diffrn_reflns_limit_h_min -12
_diffrn_reflns_limit_k_max 19
_diffrn_reflns_limit_k_min -19
_diffrn_reflns_limit_l_max 21
_diffrn_reflns_limit_l_min -20
_diffrn_reflns_number 23965
_diffrn_reflns_point_group_measured_fraction_full 0.990
_diffrn_reflns_point_group_measured_fraction_max 0.983
_diffrn_reflns_theta_full 25.242
_diffrn_reflns_theta_max 27.482
_diffrn_reflns_theta_min 2.992
_exptl_absorpt_coefficient_mu 6.611
_exptl_absorpt_correction_T_max 0.304
_exptl_absorpt_correction_T_min 0.206
_exptl_absorpt_correction_type empirical
_exptl_absorpt_process_details ABSCOR(Higashi,1995)
_exptl_crystal_colour yellow
_exptl_crystal_density_diffrn 1.836
_exptl_crystal_description prism
_exptl_crystal_F_000 1288
_exptl_crystal_size_max 0.450
_exptl_crystal_size_mid 0.210
_exptl_crystal_size_min 0.180
_refine_diff_density_max 2.883
_refine_diff_density_min -3.110
_refine_diff_density_rms 0.201
_refine_ls_extinction_method none
_refine_ls_goodness_of_fit_ref 1.086
_refine_ls_hydrogen_treatment constr
_refine_ls_matrix_type full
_refine_ls_number_parameters 676
_refine_ls_number_reflns 11127
_refine_ls_number_restraints 394
_refine_ls_restrained_S_all 1.078
_refine_ls_R_factor_all 0.0544
_refine_ls_R_factor_gt 0.0430
_refine_ls_shift/su_max 0.002
_refine_ls_shift/su_mean 0.000
_refine_ls_structure_factor_coef Fsqd
_refine_ls_weighting_details 'w=1/[\s^2^(Fo^2^)+(0.0547P)^2^] where P=(Fo^2^+2Fc^2^)/3'
_refine_ls_weighting_scheme calc
_refine_ls_wR_factor_gt 0.1059
_refine_ls_wR_factor_ref 0.1245
_reflns_Friedel_coverage 0.000
_reflns_number_gt 8796
_reflns_number_total 11321
_reflns_threshold_expression 'I > 2\s(I)'
_cod_data_source_file c7dt04909a2.cif
_cod_data_source_block shx97_CCDC3
_cod_depositor_comments 'Adding full bibliography for 7045626--7045631.cif.'
_cod_database_code 7045629
_shelx_shelxl_version_number 2016/6
_shelx_space_group_comment
;
The symmetry employed for this shelxl refinement is uniquely defined
by the following loop, which should always be used as a source of
symmetry information in preference to the above space-group names.
They are only intended as comments.
;
_platon_squeeze_void_probe_radius 1.20

loop_
_space_group_symop_operation_xyz
'x, y, z'
'-x, -y, -z'

loop_
_atom_site_label
_atom_site_type_symbol
_atom_site_fract_x
_atom_site_fract_y
_atom_site_fract_z
_atom_site_U_iso_or_equiv
_atom_site_adp_type
_atom_site_occupancy
_atom_site_site_symmetry_order
_atom_site_calc_flag
_atom_site_refinement_flags_posn
_atom_site_refinement_flags_adp
_atom_site_refinement_flags_occupancy
_atom_site_disorder_assembly
_atom_site_disorder_group
U2 U 0.49311(2) 0.85595(2) 0.10629(2) 0.02771(8) Uani 1 1 d . . . . .
U1 U 0.25118(2) 0.43033(2) -0.51040(2) 0.02500(8) Uani 1 1 d . . . . .
O1 O 0.3009(5) 0.7393(3) 0.1257(3) 0.0493(13) Uani 1 1 d . . . . .
O2 O 0.3829(5) 0.8470(4) 0.2286(3) 0.0514(14) Uani 1 1 d . . . . .
O3 O -0.1507(5) 0.5537(3) 0.3834(3) 0.0412(11) Uani 1 1 d . . . . .
O4 O -0.0474(5) 0.6627(3) 0.4805(3) 0.0430(12) Uani 1 1 d . . . . .
O5 O 0.5874(6) 0.8418(4) -0.0265(3) 0.0604(16) Uani 1 1 d . . . . .
O6 O 0.4396(5) 0.7293(4) -0.0074(3) 0.0625(16) Uani 1 1 d . . . . .
O7 O 0.5887(4) 0.5413(3) -0.4022(2) 0.0369(10) Uani 1 1 d . . . . .
O8 O 0.3757(4) 0.5654(3) -0.4260(2) 0.0352(10) Uani 1 1 d . . . . .
O9 O 0.5738(5) 0.9870(3) 0.2160(3) 0.0459(13) Uani 1 1 d . . . . .
O10 O 0.6757(5) 0.9812(4) 0.1076(3) 0.0579(15) Uani 1 1 d . . . . .
O11 O 1.2522(7) 1.1938(5) 0.4002(5) 0.109(3) Uani 1 1 d . . . . .
O12 O 1.1747(5) 1.3186(3) 0.3786(3) 0.0421(12) Uani 1 1 d . . . . .
O13 O 0.6166(6) 0.8011(4) 0.1503(3) 0.0573(15) Uani 1 1 d . . . . .
O14 O 0.3689(5) 0.9102(4) 0.0632(3) 0.0510(14) Uani 1 1 d . . . . .
O15 O 0.1507(4) 0.4976(3) -0.5582(3) 0.0355(11) Uani 1 1 d . . . . .
O16 O 0.3559(5) 0.3677(3) -0.4603(3) 0.0393(11) Uani 1 1 d . . . . .
C1 C 0.2986(7) 0.7757(5) 0.1982(4) 0.0408(16) Uani 1 1 d . . . . .
C2 C 0.2003(6) 0.7382(5) 0.2477(4) 0.0328(14) Uani 1 1 d . . . . .
C3 C 0.2466(7) 0.7359(5) 0.3289(4) 0.0476(19) Uani 1 1 d . U . . .
H3A H 0.337516 0.759498 0.350521 0.057 Uiso 1 1 calc R U . . .
C4 C 0.1586(7) 0.6984(6) 0.3802(4) 0.053(2) Uani 1 1 d . . . . .
H4A H 0.192003 0.697661 0.434765 0.064 Uiso 1 1 calc R U . . .
C5 C 0.0245(6) 0.6633(5) 0.3493(4) 0.0361(15) Uani 1 1 d . . . . .
C6 C -0.0625(7) 0.6237(5) 0.4070(4) 0.0386(16) Uani 1 1 d . . . . .
C7 C -0.1709(6) 0.6334(5) 0.2337(4) 0.0394(15) Uani 1 1 d . . . . .
H7A H -0.230491 0.608381 0.266005 0.047 Uiso 1 1 calc R U . . .
C8 C -0.2174(7) 0.6408(6) 0.1555(4) 0.0508(19) Uani 1 1 d . . . . .
H8A H -0.309004 0.619366 0.134026 0.061 Uiso 1 1 calc R U . . .
C9 C -0.1307(8) 0.6800(6) 0.1063(4) 0.053(2) Uani 1 1 d . . . . .
H9A H -0.165834 0.686035 0.053230 0.064 Uiso 1 1 calc R U . . .
C10 C 0.0048(7) 0.7095(5) 0.1350(4) 0.0437(17) Uani 1 1 d . . . . .
H10A H 0.061688 0.733689 0.100746 0.052 Uiso 1 1 calc R U . . .
C11 C 0.0595(7) 0.7039(4) 0.2154(4) 0.0358(14) Uani 1 1 d . . . . .
C12 C -0.0294(6) 0.6644(4) 0.2664(3) 0.0302(13) Uani 1 1 d . . . . .
C13 C 0.5166(7) 0.7653(5) -0.0508(4) 0.0454(17) Uani 1 1 d . . . . .
C14 C 0.5246(6) 0.7157(5) -0.1353(4) 0.0409(17) Uani 1 1 d . . . . .
C15 C 0.4989(7) 0.7587(5) -0.2019(4) 0.0430(16) Uani 1 1 d . . . . .
H15A H 0.489672 0.818654 -0.194097 0.052 Uiso 1 1 calc R U . . .
C16 C 0.4870(6) 0.7111(5) -0.2816(4) 0.0396(16) Uani 1 1 d . . . . .
H16A H 0.468292 0.739465 -0.326619 0.048 Uiso 1 1 calc R U . . .
C17 C 0.5028(5) 0.6235(4) -0.2933(3) 0.0261(12) Uani 1 1 d . . . . .
C18 C 0.4887(6) 0.5738(4) -0.3811(3) 0.0298(13) Uani 1 1 d . . . . .
C19 C 0.5448(6) 0.4855(5) -0.2370(4) 0.0414(16) Uani 1 1 d . . . . .
H19A H 0.535334 0.453800 -0.289699 0.050 Uiso 1 1 calc R U . . .
C20 C 0.5704(8) 0.4432(6) -0.1728(5) 0.057(2) Uani 1 1 d . . . . .
H20A H 0.577722 0.382908 -0.181291 0.069 Uiso 1 1 calc R U . . .
C21 C 0.5861(7) 0.4903(6) -0.0923(5) 0.058(2) Uani 1 1 d . . . . .
H21A H 0.606625 0.461732 -0.047644 0.070 Uiso 1 1 calc R U . . .
C22 C 0.5711(7) 0.5779(6) -0.0801(4) 0.052(2) Uani 1 1 d . . . . .
H22A H 0.581031 0.607852 -0.026667 0.063 Uiso 1 1 calc R U . . .
C23 C 0.5410(6) 0.6254(5) -0.1459(3) 0.0366(15) Uani 1 1 d . . . . .
C24 C 0.5317(5) 0.5771(4) -0.2269(3) 0.0291(13) Uani 1 1 d . . . . .
C25 C 0.6725(6) 1.0159(5) 0.1807(4) 0.0385(15) Uani 1 1 d . . . . .
C26 C 0.7928(6) 1.0821(4) 0.2278(4) 0.0338(14) Uani 1 1 d . . . . .
C27 C 0.8226(7) 1.0809(5) 0.3097(4) 0.0461(18) Uani 1 1 d . . . . .
H27A H 0.760533 1.047788 0.335640 0.055 Uiso 1 1 calc R U . . .
C28 C 0.9471(8) 1.1296(5) 0.3555(4) 0.0506(19) Uani 1 1 d . . . . .
H28A H 0.967906 1.126211 0.410928 0.061 Uiso 1 1 calc R U . . .
C29 C 1.0364(6) 1.1811(4) 0.3195(4) 0.0347(14) Uani 1 1 d . . . . .
C30 C 1.1642(7) 1.2343(5) 0.3692(4) 0.0460(18) Uani 1 1 d . . . . .
C31 C 1.0971(7) 1.2394(5) 0.1958(4) 0.0407(16) Uani 1 1 d . . . . .
H31A H 1.180433 1.269867 0.225258 0.049 Uiso 1 1 calc R U . . .
C32 C 1.0639(7) 1.2460(5) 0.1139(4) 0.0477(17) Uani 1 1 d . . . . .
H32A H 1.125356 1.279964 0.088126 0.057 Uiso 1 1 calc R U . . .
C33 C 0.9401(8) 1.2023(5) 0.0709(4) 0.053(2) Uani 1 1 d . . . . .
H33A H 0.917326 1.208716 0.016401 0.063 Uiso 1 1 calc R U . . .
C34 C 0.8510(8) 1.1504(5) 0.1053(4) 0.0471(18) Uani 1 1 d . . . . .
H34A H 0.768112 1.121495 0.074162 0.056 Uiso 1 1 calc R U . . .
C35 C 0.8805(6) 1.1385(4) 0.1885(4) 0.0340(14) Uani 1 1 d . . . . .
C36 C 1.0068(6) 1.1876(4) 0.2343(3) 0.0276(12) Uani 1 1 d . . . . .
C38 C 1.0656(7) 0.4841(5) 0.1593(4) 0.0459(17) Uani 1 1 d . . . . .
H38A H 1.145378 0.517405 0.148674 0.055 Uiso 1 1 calc R U . . .
C39 C 0.9552(7) 0.4548(5) 0.0978(4) 0.0406(16) Uani 1 1 d . . . . .
C40 C 0.8402(7) 0.4033(5) 0.1158(5) 0.0511(19) Uani 1 1 d . . . . .
H40A H 0.764905 0.382021 0.075022 0.061 Uiso 1 1 calc R U . . .
C41 C 0.8365(8) 0.3835(6) 0.1925(5) 0.056(2) Uani 1 1 d . . . . .
H41A H 0.758748 0.348822 0.204138 0.067 Uiso 1 1 calc R U . . .
C42 C 0.9537(7) 0.4718(5) 0.0135(5) 0.0512(19) Uani 1 1 d . . . . .
H42A H 0.880749 0.440112 -0.025145 0.061 Uiso 1 1 calc R U . . .
N1 N 0.9443(7) 0.4137(4) 0.2512(3) 0.0509(16) Uani 1 1 d . . . . .
H1A H 0.940462 0.400342 0.299361 0.061 Uiso 1 1 calc R U . . .
C37 C 1.0572(8) 0.4637(5) 0.2377(4) 0.0471(18) Uani 1 1 d . . . . .
H37A H 1.129987 0.484826 0.280068 0.056 Uiso 1 1 calc R U . . .
N2 N 0.866(2) 1.0194(16) -0.2094(13) 0.108(5) Uani 0.5 1 d D U P A -1
H2A H 0.830031 1.019662 -0.259140 0.130 Uiso 0.5 1 calc R U P A -1
C43 C 0.9946(17) 1.0633(13) -0.1718(13) 0.077(4) Uani 0.5 1 d D U P A -1
H43A H 1.044114 1.095705 -0.204792 0.093 Uiso 0.5 1 calc R U P A -1
C44 C 1.0604(19) 1.0669(15) -0.0946(13) 0.092(4) Uani 0.5 1 d D U P A -1
H44A H 1.144964 1.103973 -0.077468 0.111 Uiso 0.5 1 calc R U P A -1
C45 C 1.002(2) 1.0150(15) -0.0400(12) 0.091(4) Uani 0.5 1 d D U P A -1
C46 C 0.8697(19) 0.9783(16) -0.0770(14) 0.094(4) Uani 0.5 1 d D U P A -1
H46A H 0.816020 0.951120 -0.042782 0.112 Uiso 0.5 1 calc R U P A -1
C47 C 0.8049(19) 0.9747(14) -0.1528(13) 0.086(4) Uani 0.5 1 d D U P A -1
H47A H 0.716918 0.941680 -0.168169 0.103 Uiso 0.5 1 calc R U P A -1
C48 C 1.083(2) 1.0180(17) 0.0399(12) 0.086(4) Uani 0.5 1 d D U P A -1
H48A H 1.172361 1.049332 0.052497 0.103 Uiso 0.5 1 calc R U P A -1
C49 C 1.027(2) 0.9751(16) 0.0941(13) 0.093(4) Uani 0.5 1 d D U P A -1
H49A H 0.938392 0.942432 0.080012 0.111 Uiso 0.5 1 calc R U P A -1
C50 C 1.104(2) 0.9787(19) 0.1779(15) 0.093(4) Uani 0.5 1 d D U P A -1
C51 C 1.2357(18) 1.0270(14) 0.2075(14) 0.086(4) Uani 0.5 1 d D U P A -1
H51A H 1.285823 1.061280 0.176043 0.104 Uiso 0.5 1 calc R U P A -1
C52 C 1.286(2) 1.0198(14) 0.2878(13) 0.096(4) Uani 0.5 1 d D U P A -1
H52A H 1.378326 1.042498 0.304885 0.115 Uiso 0.5 1 calc R U P A -1
N3 N 1.2181(17) 0.9842(12) 0.3450(11) 0.095(4) Uani 0.5 1 d D U P A -1
H3B H 1.247854 0.991225 0.396619 0.113 Uiso 0.5 1 calc R U P A -1
C53 C 1.0949(19) 0.9355(14) 0.3061(14) 0.105(5) Uani 0.5 1 d D U P A -1
H53A H 1.045624 0.896765 0.334346 0.126 Uiso 0.5 1 calc R U P A -1
C54 C 1.041(2) 0.9410(15) 0.2283(14) 0.089(4) Uani 0.5 1 d D U P A -1
H54A H 0.950050 0.914678 0.210449 0.107 Uiso 0.5 1 calc R U P A -1

loop_
_atom_site_aniso_label
_atom_site_aniso_U_11
_atom_site_aniso_U_22
_atom_site_aniso_U_33
_atom_site_aniso_U_23
_atom_site_aniso_U_13
_atom_site_aniso_U_12
U2 0.03032(13) 0.03170(15) 0.01763(13) -0.00260(9) 0.00604(10) -0.00141(10)
U1 0.02584(13) 0.03118(14) 0.01564(12) 0.00020(9) 0.00348(9) 0.00072(9)
O1 0.066(3) 0.043(3) 0.037(3) -0.003(2) 0.029(2) -0.005(2)
O2 0.062(3) 0.056(3) 0.028(2) -0.003(2) 0.023(2) -0.017(3)
O3 0.051(3) 0.043(3) 0.029(2) 0.002(2) 0.014(2) 0.001(2)
O4 0.042(2) 0.057(3) 0.027(2) 0.008(2) 0.007(2) -0.004(2)
O5 0.066(3) 0.064(4) 0.035(3) -0.023(3) 0.023(2) -0.024(3)
O6 0.068(3) 0.056(4) 0.050(3) -0.027(3) 0.041(3) -0.025(3)
O7 0.039(2) 0.041(3) 0.028(2) -0.0049(19) 0.0153(19) -0.001(2)
O8 0.038(2) 0.037(3) 0.025(2) -0.0027(18) 0.0059(19) -0.0033(19)
O9 0.045(3) 0.053(3) 0.030(2) -0.014(2) 0.019(2) -0.013(2)
O10 0.061(3) 0.058(4) 0.038(3) -0.018(2) 0.015(2) -0.025(3)
O11 0.092(5) 0.067(5) 0.137(7) -0.028(4) -0.063(5) 0.031(4)
O12 0.049(3) 0.043(3) 0.025(2) -0.010(2) 0.005(2) -0.009(2)
O13 0.064(3) 0.066(4) 0.045(3) 0.006(3) 0.010(3) 0.021(3)
O14 0.062(3) 0.054(3) 0.029(2) 0.010(2) -0.015(2) 0.002(3)
O15 0.036(2) 0.051(3) 0.020(2) 0.010(2) 0.0061(18) 0.003(2)
O16 0.047(3) 0.042(3) 0.023(2) 0.004(2) -0.003(2) 0.000(2)
C1 0.054(4) 0.038(4) 0.034(4) 0.003(3) 0.020(3) 0.010(3)
C2 0.040(3) 0.042(4) 0.024(3) 0.012(3) 0.022(3) 0.008(3)
C3 0.048(4) 0.060(5) 0.034(3) 0.007(3) 0.028(3) -0.008(3)
C4 0.044(4) 0.077(6) 0.032(4) 0.008(4) 0.005(3) -0.004(4)
C5 0.040(3) 0.045(4) 0.027(3) 0.013(3) 0.019(3) 0.002(3)
C6 0.038(3) 0.043(4) 0.034(4) 0.007(3) 0.004(3) 0.004(3)
C7 0.041(3) 0.047(4) 0.033(3) 0.008(3) 0.013(3) 0.009(3)
C8 0.043(4) 0.068(6) 0.044(4) 0.015(4) 0.010(3) 0.008(4)
C9 0.059(4) 0.077(6) 0.029(3) 0.023(4) 0.007(3) 0.016(4)
C10 0.058(4) 0.050(5) 0.031(3) 0.014(3) 0.031(3) 0.008(4)
C11 0.048(4) 0.029(4) 0.035(3) 0.005(3) 0.023(3) 0.007(3)
C12 0.039(3) 0.032(3) 0.025(3) 0.006(2) 0.017(3) 0.009(3)
C13 0.048(4) 0.049(5) 0.031(3) -0.012(3) 0.016(3) -0.007(3)
C14 0.037(3) 0.051(4) 0.024(3) -0.013(3) 0.010(3) -0.011(3)
C15 0.052(4) 0.033(4) 0.041(4) -0.004(3) 0.022(3) -0.004(3)
C16 0.044(4) 0.048(4) 0.026(3) 0.002(3) 0.004(3) 0.011(3)
C17 0.027(3) 0.033(3) 0.017(3) -0.007(2) 0.011(2) 0.003(2)
C18 0.032(3) 0.030(3) 0.025(3) 0.003(2) 0.008(3) -0.006(2)
C19 0.041(4) 0.045(4) 0.041(4) 0.003(3) 0.019(3) 0.010(3)
C20 0.062(5) 0.056(5) 0.066(5) 0.022(4) 0.021(4) 0.027(4)
C21 0.045(4) 0.091(7) 0.048(4) 0.038(5) 0.007(4) 0.020(4)
C22 0.045(4) 0.087(6) 0.022(3) 0.011(4) -0.004(3) 0.005(4)
C23 0.033(3) 0.053(4) 0.019(3) 0.001(3) 0.000(3) -0.001(3)
C24 0.025(3) 0.042(4) 0.020(3) 0.003(2) 0.009(2) 0.003(3)
C25 0.044(4) 0.040(4) 0.025(3) -0.005(3) 0.015(3) -0.008(3)
C26 0.036(3) 0.033(4) 0.029(3) -0.005(3) 0.006(3) 0.001(3)
C27 0.059(4) 0.046(4) 0.028(3) 0.004(3) 0.017(3) -0.014(3)
C28 0.066(5) 0.049(5) 0.026(3) 0.004(3) -0.009(3) -0.009(4)
C29 0.039(3) 0.030(3) 0.029(3) -0.004(3) 0.000(3) 0.001(3)
C30 0.046(4) 0.046(5) 0.037(4) -0.007(3) -0.003(3) -0.001(3)
C31 0.038(3) 0.041(4) 0.041(4) 0.004(3) 0.006(3) 0.002(3)
C32 0.058(4) 0.046(5) 0.040(4) 0.010(3) 0.021(3) -0.002(4)
C33 0.081(5) 0.051(5) 0.025(3) 0.017(3) 0.003(4) 0.004(4)
C34 0.069(5) 0.036(4) 0.029(3) 0.003(3) -0.007(3) 0.001(3)
C35 0.043(3) 0.024(3) 0.029(3) -0.004(2) -0.001(3) 0.000(3)
C36 0.034(3) 0.027(3) 0.020(3) 0.000(2) 0.007(2) 0.003(2)
C38 0.047(4) 0.046(4) 0.045(4) 0.007(3) 0.013(3) 0.004(3)
C39 0.051(4) 0.038(4) 0.037(4) 0.004(3) 0.011(3) 0.017(3)
C40 0.044(4) 0.053(5) 0.052(4) 0.009(4) 0.002(4) -0.002(3)
C41 0.053(4) 0.055(5) 0.064(5) 0.018(4) 0.017(4) 0.011(4)
C42 0.046(4) 0.052(5) 0.051(4) 0.002(4) 0.004(3) 0.003(3)
N1 0.074(4) 0.055(4) 0.033(3) 0.012(3) 0.025(3) 0.023(4)
C37 0.057(4) 0.052(5) 0.030(3) 0.002(3) 0.009(3) 0.007(4)
N2 0.107(7) 0.096(7) 0.124(8) 0.003(6) 0.021(6) 0.038(6)
C43 0.074(6) 0.070(6) 0.097(7) 0.004(6) 0.022(6) 0.040(5)
C44 0.087(6) 0.088(7) 0.105(7) 0.007(6) 0.025(6) 0.023(6)
C45 0.094(6) 0.080(6) 0.102(6) 0.010(6) 0.019(6) 0.027(6)
C46 0.098(7) 0.086(7) 0.105(7) 0.008(6) 0.033(6) 0.033(6)
C47 0.084(7) 0.078(7) 0.102(7) 0.004(6) 0.024(6) 0.033(6)
C48 0.086(6) 0.085(6) 0.095(6) 0.000(6) 0.038(6) 0.031(6)
C49 0.093(6) 0.086(6) 0.103(6) 0.003(5) 0.023(6) 0.035(5)
C50 0.097(6) 0.085(6) 0.101(7) 0.000(6) 0.017(6) 0.039(6)
C51 0.083(6) 0.081(6) 0.099(7) 0.005(6) 0.021(6) 0.031(6)
C52 0.095(7) 0.088(7) 0.107(7) -0.003(6) 0.023(6) 0.036(6)
N3 0.093(6) 0.085(7) 0.110(7) 0.017(6) 0.011(6) 0.030(6)
C53 0.112(7) 0.090(7) 0.115(7) 0.001(6) 0.026(6) 0.035(6)
C54 0.088(6) 0.082(6) 0.103(7) 0.007(6) 0.030(6) 0.029(6)

loop_
_atom_type_symbol
_atom_type_description
_atom_type_scat_dispersion_real
_atom_type_scat_dispersion_imag
_atom_type_scat_source
C C 0.0033 0.0016 'International Tables Vol C Tables 4.2.6.8 and 6.1.1.4'
H H 0.0000 0.0000 'International Tables Vol C Tables 4.2.6.8 and 6.1.1.4'
N N 0.0061 0.0033 'International Tables Vol C Tables 4.2.6.8 and 6.1.1.4'
O O 0.0106 0.0060 'International Tables Vol C Tables 4.2.6.8 and 6.1.1.4'
U U -9.6767 9.6646 'International Tables Vol C Tables 4.2.6.8 and 6.1.1.4'

loop_
_geom_angle_atom_site_label_1
_geom_angle_atom_site_label_2
_geom_angle_atom_site_label_3
_geom_angle
_geom_angle_site_symmetry_1
_geom_angle_site_symmetry_3
O14 U2 O13 179.4(2) . .
O14 U2 O10 92.7(2) . .
O13 U2 O10 87.7(2) . .
O14 U2 O2 91.5(2) . .
O13 U2 O2 87.9(2) . .
O10 U2 O2 118.97(16) . .
O14 U2 O6 93.0(2) . .
O13 U2 O6 87.2(2) . .
O10 U2 O6 120.92(16) . .
O2 U2 O6 119.58(17) . .
O14 U2 O9 90.1(2) . .
O13 U2 O9 89.9(2) . .
O10 U2 O9 52.91(15) . .
O2 U2 O9 66.24(16) . .
O6 U2 O9 173.31(15) . .
O14 U2 O1 86.9(2) . .
O13 U2 O1 92.7(2) . .
O10 U2 O1 171.24(15) . .
O2 U2 O1 52.32(15) . .
O6 U2 O1 67.83(16) . .
O9 U2 O1 118.33(15) . .
O14 U2 O5 89.6(2) . .
O13 U2 O5 91.0(2) . .
O10 U2 O5 69.39(16) . .
O2 U2 O5 171.49(17) . .
O6 U2 O5 51.92(17) . .
O9 U2 O5 122.21(16) . .
O1 U2 O5 119.34(15) . .
O14 U2 C25 94.4(2) . .
O13 U2 C25 85.8(3) . .
O10 U2 C25 26.55(16) . .
O2 U2 C25 92.43(17) . .
O6 U2 C25 146.91(17) . .
O9 U2 C25 26.65(15) . .
O1 U2 C25 144.75(16) . .
O5 U2 C25 95.90(17) . .
O14 U2 C13 91.2(2) . .
O13 U2 C13 89.2(2) . .
O10 U2 C13 95.35(18) . .
O2 U2 C13 145.39(19) . .
O6 U2 C13 25.80(18) . .
O9 U2 C13 148.25(18) . .
O1 U2 C13 93.41(18) . .
O5 U2 C13 26.12(18) . .
C25 U2 C13 121.73(19) . .
O14 U2 C1 89.0(2) . .
O13 U2 C1 90.4(2) . .
O10 U2 C1 145.14(18) . .
O2 U2 C1 26.17(17) . .
O6 U2 C1 93.71(19) . .
O9 U2 C1 92.30(18) . .
O1 U2 C1 26.15(17) . .
O5 U2 C1 145.47(18) . .
C25 U2 C1 118.60(19) . .
C13 U2 C1 119.4(2) . .
O16 U1 O15 177.42(19) . .
O16 U1 O12 93.6(2) . 1_444
O15 U1 O12 88.7(2) . 1_444
O16 U1 O7 90.1(2) . 2_664
O15 U1 O7 89.49(18) . 2_664
O12 U1 O7 76.92(16) 1_444 2_664
O16 U1 O8 90.47(18) . .
O15 U1 O8 86.96(19) . .
O12 U1 O8 161.13(16) 1_444 .
O7 U1 O8 84.68(15) 2_664 .
O16 U1 O4 90.6(2) . 2_565
O15 U1 O4 91.08(19) . 2_565
O12 U1 O4 72.71(16) 1_444 2_565
O7 U1 O4 149.60(15) 2_664 2_565
O8 U1 O4 125.70(15) . 2_565
O16 U1 O3 85.2(2) . 2_565
O15 U1 O3 94.29(18) . 2_565
O12 U1 O3 125.42(16) 1_444 2_565
O7 U1 O3 157.36(15) 2_664 2_565
O8 U1 O3 73.26(15) . 2_565
O4 U1 O3 52.77(15) 2_565 2_565
O16 U1 C6 85.4(2) . 2_565
O15 U1 C6 95.3(2) . 2_565
O12 U1 C6 99.04(18) 1_444 2_565
O7 U1 C6 173.70(18) 2_664 2_565
O8 U1 C6 99.65(17) . 2_565
O4 U1 C6 26.56(16) 2_565 2_565
O3 U1 C6 26.39(17) 2_565 2_565
C1 O1 U2 93.2(4) . .
C1 O2 U2 95.4(4) . .
C6 O3 U1 93.2(4) . 2_565
C6 O4 U1 93.5(4) . 2_565
C13 O5 U2 92.0(4) . .
C13 O6 U2 94.9(4) . .
C18 O7 U1 137.1(4) . 2_664
C18 O8 U1 126.2(4) . .
C25 O9 U2 92.3(3) . .
C25 O10 U2 94.4(4) . .
C30 O12 U1 133.2(4) . 1_666
O1 C1 O2 119.1(7) . .
O1 C1 C2 121.7(6) . .
O2 C1 C2 119.2(6) . .
O1 C1 U2 60.7(4) . .
O2 C1 U2 58.5(4) . .
C2 C1 U2 177.6(5) . .
C3 C2 C11 118.9(6) . .
C3 C2 C1 118.1(6) . .
C11 C2 C1 122.9(6) . .
C2 C3 C4 121.4(7) . .
C2 C3 H3A 119.3 . .
C4 C3 H3A 119.3 . .
C5 C4 C3 120.1(7) . .
C5 C4 H4A 120.0 . .
C3 C4 H4A 120.0 . .
C4 C5 C12 121.1(6) . .
C4 C5 C6 117.1(6) . .
C12 C5 C6 121.8(6) . .
O3 C6 O4 119.6(6) . .
O3 C6 C5 121.4(6) . .
O4 C6 C5 119.0(6) . .
O3 C6 U1 60.4(4) . 2_565
O4 C6 U1 59.9(4) . 2_565
C5 C6 U1 171.0(5) . 2_565
C8 C7 C12 119.7(6) . .
C8 C7 H7A 120.2 . .
C12 C7 H7A 120.2 . .
C7 C8 C9 121.3(7) . .
C7 C8 H8A 119.4 . .
C9 C8 H8A 119.4 . .
C10 C9 C8 120.8(6) . .
C10 C9 H9A 119.6 . .
C8 C9 H9A 119.6 . .
C9 C10 C11 120.8(6) . .
C9 C10 H10A 119.6 . .
C11 C10 H10A 119.6 . .
C10 C11 C12 118.6(6) . .
C10 C11 C2 121.4(6) . .
C12 C11 C2 119.9(6) . .
C5 C12 C11 118.5(6) . .
C5 C12 C7 122.5(6) . .
C11 C12 C7 118.9(5) . .
O6 C13 O5 121.2(6) . .
O6 C13 C14 119.3(6) . .
O5 C13 C14 119.5(6) . .
O6 C13 U2 59.3(3) . .
O5 C13 U2 61.9(4) . .
C14 C13 U2 178.2(5) . .
C15 C14 C23 121.0(6) . .
C15 C14 C13 117.8(7) . .
C23 C14 C13 120.8(6) . .
C14 C15 C16 119.5(7) . .
C14 C15 H15A 120.3 . .
C16 C15 H15A 120.3 . .
C17 C16 C15 120.4(6) . .
C17 C16 H16A 119.8 . .
C15 C16 H16A 119.8 . .
C16 C17 C24 122.1(5) . .
C16 C17 C18 118.9(5) . .
C24 C17 C18 119.0(5) . .
O8 C18 O7 124.3(5) . .
O8 C18 C17 117.4(5) . .
O7 C18 C17 118.2(5) . .
C20 C19 C24 122.0(7) . .
C20 C19 H19A 119.0 . .
C24 C19 H19A 119.0 . .
C19 C20 C21 119.8(8) . .
C19 C20 H20A 120.1 . .
C21 C20 H20A 120.1 . .
C22 C21 C20 119.9(7) . .
C22 C21 H21A 120.1 . .
C20 C21 H21A 120.1 . .
C21 C22 C23 122.6(7) . .
C21 C22 H22A 118.7 . .
C23 C22 H22A 118.7 . .
C14 C23 C22 123.9(6) . .
C14 C23 C24 119.7(6) . .
C22 C23 C24 116.4(7) . .
C17 C24 C19 123.5(5) . .
C17 C24 C23 117.2(6) . .
C19 C24 C23 119.3(6) . .
O9 C25 O10 119.1(6) . .
O9 C25 C26 120.5(5) . .
O10 C25 C26 119.9(6) . .
O9 C25 U2 61.1(3) . .
O10 C25 U2 59.1(3) . .
C26 C25 U2 163.5(5) . .
C27 C26 C35 120.4(5) . .
C27 C26 C25 117.3(6) . .
C35 C26 C25 122.0(5) . .
C26 C27 C28 120.6(6) . .
C26 C27 H27A 119.7 . .
C28 C27 H27A 119.7 . .
C29 C28 C27 120.6(6) . .
C29 C28 H28A 119.7 . .
C27 C28 H28A 119.7 . .
C28 C29 C36 120.8(5) . .
C28 C29 C30 119.8(6) . .
C36 C29 C30 119.3(6) . .
O11 C30 O12 124.5(6) . .
O11 C30 C29 118.8(7) . .
O12 C30 C29 116.7(6) . .
C32 C31 C36 120.5(6) . .
C32 C31 H31A 119.8 . .
C36 C31 H31A 119.8 . .
C33 C32 C31 119.7(7) . .
C33 C32 H32A 120.2 . .
C31 C32 H32A 120.2 . .
C34 C33 C32 121.7(6) . .
C34 C33 H33A 119.1 . .
C32 C33 H33A 119.1 . .
C33 C34 C35 121.4(6) . .
C33 C34 H34A 119.3 . .
C35 C34 H34A 119.3 . .
C34 C35 C26 124.2(5) . .
C34 C35 C36 116.7(6) . .
C26 C35 C36 119.1(5) . .
C31 C36 C35 119.9(5) . .
C31 C36 C29 121.9(5) . .
C35 C36 C29 118.2(6) . .
C39 C38 C37 119.6(7) . .
C39 C38 H38A 120.2 . .
C37 C38 H38A 120.2 . .
C38 C39 C40 118.2(7) . .
C38 C39 C42 124.1(7) . .
C40 C39 C42 117.7(6) . .
C41 C40 C39 120.5(7) . .
C41 C40 H40A 119.8 . .
C39 C40 H40A 119.8 . .
N1 C41 C40 120.0(7) . .
N1 C41 H41A 120.0 . .
C40 C41 H41A 120.0 . .
C42 C42 C39 126.5(9) 2_765 .
C42 C42 H42A 116.7 2_765 .
C39 C42 H42A 116.7 . .
C37 N1 C41 122.2(6) . .
C37 N1 H1A 118.9 . .
C41 N1 H1A 118.9 . .
N1 C37 C38 119.4(6) . .
N1 C37 H37A 120.3 . .
C38 C37 H37A 120.3 . .
C43 N2 C47 108.0(17) . .
C43 N2 H2A 126.0 . .
C47 N2 H2A 126.0 . .
C44 C43 N2 130.5(17) . .
C44 C43 H43A 114.7 . .
N2 C43 H43A 114.7 . .
C43 C44 C45 120.8(16) . .
C43 C44 H44A 119.6 . .
C45 C44 H44A 119.6 . .
C46 C45 C44 106.6(16) . .
C46 C45 C48 136(2) . .
C44 C45 C48 117.5(19) . .
C47 C46 C45 131.9(19) . .
C47 C46 H46A 114.1 . .
C45 C46 H46A 114.1 . .
C46 C47 N2 121.4(17) . .
C46 C47 H47A 119.3 . .
N2 C47 H47A 119.3 . .
C49 C48 C45 118(2) . .
C49 C48 H48A 120.8 . .
C45 C48 H48A 120.8 . .
C48 C49 C50 120(2) . .
C48 C49 H49A 119.8 . .
C50 C49 H49A 119.8 . .
C54 C50 C51 117(2) . .
C54 C50 C49 117(2) . .
C51 C50 C49 126(2) . .
C52 C51 C50 114.7(19) . .
C52 C51 H51A 122.7 . .
C50 C51 H51A 122.7 . .
N3 C52 C51 129.1(17) . .
N3 C52 H52A 115.4 . .
C51 C52 H52A 115.4 . .
C52 N3 C53 108.3(16) . .
C52 N3 H3B 125.8 . .
C53 N3 H3B 125.8 . .
C54 C53 N3 123.2(18) . .
C54 C53 H53A 118.4 . .
N3 C53 H53A 118.4 . .
C50 C54 C53 125.6(19) . .
C50 C54 H54A 117.2 . .
C53 C54 H54A 117.2 . .

loop_
_geom_bond_atom_site_label_1
_geom_bond_atom_site_label_2
_geom_bond_distance
_geom_bond_site_symmetry_2
U2 O14 1.733(5) .
U2 O13 1.739(5) .
U2 O10 2.432(5) .
U2 O2 2.453(5) .
U2 O6 2.459(5) .
U2 O9 2.476(4) .
U2 O1 2.502(5) .
U2 O5 2.515(5) .
U2 C25 2.827(6) .
U2 C13 2.849(6) .
U2 C1 2.866(7) .
U1 O16 1.737(5) .
U1 O15 1.745(5) .
U1 O12 2.301(4) 1_444
U1 O7 2.337(4) 2_664
U1 O8 2.399(4) .
U1 O4 2.451(5) 2_565
U1 O3 2.461(5) 2_565
U1 C6 2.827(7) 2_565
O1 C1 1.265(8) .
O2 C1 1.270(8) .
O3 C6 1.258(8) .
O4 C6 1.267(8) .
O5 C13 1.255(8) .
O6 C13 1.245(8) .
O7 C18 1.254(7) .
O8 C18 1.251(6) .
O9 C25 1.269(7) .
O10 C25 1.267(7) .
O11 C30 1.250(9) .
O12 C30 1.267(9) .
C1 C2 1.466(9) .
C2 C3 1.379(9) .
C2 C11 1.431(9) .
C3 C4 1.419(10) .
C3 H3A 0.9300 .
C4 C5 1.370(9) .
C4 H4A 0.9300 .
C5 C12 1.420(8) .
C5 C6 1.506(9) .
C7 C8 1.352(9) .
C7 C12 1.431(8) .
C7 H7A 0.9300 .
C8 C9 1.396(10) .
C8 H8A 0.9300 .
C9 C10 1.362(10) .
C9 H9A 0.9300 .
C10 C11 1.400(9) .
C10 H10A 0.9300 .
C11 C12 1.433(8) .
C13 C14 1.524(8) .
C14 C15 1.382(9) .
C14 C23 1.409(10) .
C15 C16 1.407(9) .
C15 H15A 0.9300 .
C16 C17 1.366(9) .
C16 H16A 0.9300 .
C17 C24 1.418(8) .
C17 C18 1.533(7) .
C19 C20 1.342(10) .
C19 C24 1.418(9) .
C19 H19A 0.9300 .
C20 C21 1.412(11) .
C20 H20A 0.9300 .
C21 C22 1.364(11) .
C21 H21A 0.9300 .
C22 C23 1.422(9) .
C22 H22A 0.9300 .
C23 C24 1.432(8) .
C25 C26 1.500(8) .
C26 C27 1.362(8) .
C26 C35 1.421(9) .
C27 C28 1.415(9) .
C27 H27A 0.9300 .
C28 C29 1.355(9) .
C28 H28A 0.9300 .
C29 C36 1.433(8) .
C29 C30 1.484(8) .
C31 C32 1.384(9) .
C31 C36 1.389(9) .
C31 H31A 0.9300 .
C32 C33 1.370(10) .
C32 H32A 0.9300 .
C33 C34 1.341(10) .
C33 H33A 0.9300 .
C34 C35 1.421(8) .
C34 H34A 0.9300 .
C35 C36 1.429(8) .
C38 C39 1.379(9) .
C38 C37 1.395(9) .
C38 H38A 0.9300 .
C39 C40 1.383(10) .
C39 C42 1.463(10) .
C40 C41 1.359(10) .
C40 H40A 0.9300 .
C41 N1 1.335(9) .
C41 H41A 0.9300 .
C42 C42 1.333(15) 2_765
C42 H42A 0.9300 .
N1 C37 1.327(9) .
N1 H1A 0.8600 .
C37 H37A 0.9300 .
N2 C43 1.381(17) .
N2 C47 1.390(17) .
N2 H2A 0.8600 .
C43 C44 1.357(16) .
C43 H43A 0.9300 .
C44 C45 1.415(17) .
C44 H44A 0.9300 .
C45 C46 1.383(17) .
C45 C48 1.457(16) .
C46 C47 1.332(17) .
C46 H46A 0.9300 .
C47 H47A 0.9300 .
C48 C49 1.321(17) .
C48 H48A 0.9300 .
C49 C50 1.497(17) .
C49 H49A 0.9300 .
C50 C54 1.27(3) .
C50 C51 1.396(17) .
C51 C52 1.392(17) .
C51 H51A 0.9300 .
C52 N3 1.365(16) .
C52 H52A 0.9300 .
N3 C53 1.368(16) .
N3 H3B 0.8600 .
C53 C54 1.356(17) .
C53 H53A 0.9300 .
C54 H54A 0.9300 .

loop_
_platon_squeeze_void_nr
_platon_squeeze_void_average_x
_platon_squeeze_void_average_y
_platon_squeeze_void_average_z
_platon_squeeze_void_volume
_platon_squeeze_void_count_electrons
_platon_squeeze_void_content
1 -0.029 0.000 0.500 362 104 ' '
